data_7035155
loop_
_publ_author_name
'Chen, Lei'
'Chen, Shu-Yang'
'Sun, Yi-Chen'
'Guo, Yu-Mei'
'Yu, Lu'
'Chen, Xue-Tai'
'Wang, Zhenxing'
'Ouyang, Z. W.'
'Song, You'
'Xue, Zi-Ling'

_publ_section_title
;
 Slow magnetic relaxation in mononuclear seven-coordinate cobalt(ii)
 complexes with easy plane anisotropy.
;
_journal_issue 25
_journal_name_full 'Dalton transactions (Cambridge, England : 2003)'
_journal_page_first 11482
_journal_page_last 11490
_journal_paper_doi 10.1039/c5dt00785b
_journal_volume 44
_journal_year 2015
_chemical_formula_sum 'C27 H21 Co N5 O6'
_chemical_formula_weight 570.42
_chemical_name_systematic
; 
 ? 
;
_space_group_IT_number 14
_symmetry_cell_setting monoclinic
_symmetry_space_group_name_Hall '-P 2yn'
_symmetry_space_group_name_H-M 'P 1 21/n 1'
_atom_sites_solution_hydrogens geom
_atom_sites_solution_primary direct
_atom_sites_solution_secondary difmap
_audit_creation_method SHELXL-97
_audit_update_record
;
2014-11-09 deposited with the CCDC.
2015-05-13 downloaded from the CCDC.
;
_cell_angle_alpha 90.00
_cell_angle_beta 102.7700(10)
_cell_angle_gamma 90.00
_cell_formula_units_Z 4
_cell_length_a 11.8781(10)
_cell_length_b 10.8093(9)
_cell_length_c 20.5482(18)
_cell_measurement_reflns_used 6803
_cell_measurement_temperature 296(2)
_cell_measurement_theta_max 27.456
_cell_measurement_theta_min 2.595
_cell_volume 2573.0(4)
_computing_cell_refinement 'Bruker SMART'
_computing_data_collection 'Bruker SMART'
_computing_data_reduction 'Bruker SAINT'
_computing_molecular_graphics 'Bruker SHELXTL'
_computing_publication_material 'Bruker SHELXTL'
_computing_structure_refinement 'SHELXL-97 (Sheldrick, 1997)'
_computing_structure_solution 'SHELXS-97 (Sheldrick, 1990)'
_diffrn_ambient_temperature 296(2)
_diffrn_measured_fraction_theta_full 0.994
_diffrn_measured_fraction_theta_max 0.994
_diffrn_measurement_device_type 'CCD area detector'
_diffrn_measurement_method 'phi and omega scans'
_diffrn_radiation_monochromator graphite
_diffrn_radiation_source 'fine-focus sealed tube'
_diffrn_radiation_type MoK\a
_diffrn_radiation_wavelength 0.71073
_diffrn_reflns_av_R_equivalents 0.0169
_diffrn_reflns_av_sigmaI/netI 0.0191
_diffrn_reflns_limit_h_max 15
_diffrn_reflns_limit_h_min -12
_diffrn_reflns_limit_k_max 13
_diffrn_reflns_limit_k_min -11
_diffrn_reflns_limit_l_max 20
_diffrn_reflns_limit_l_min -26
_diffrn_reflns_number 16615
_diffrn_reflns_theta_full 27.38
_diffrn_reflns_theta_max 27.38
_diffrn_reflns_theta_min 1.83
_exptl_absorpt_coefficient_mu 0.719
_exptl_absorpt_correction_type none
_exptl_crystal_density_diffrn 1.473
_exptl_crystal_density_method 'not measured'
_exptl_crystal_description block
_exptl_crystal_F_000 1172
_refine_diff_density_max 0.648
_refine_diff_density_min -0.546
_refine_diff_density_rms 0.051
_refine_ls_extinction_method none
_refine_ls_goodness_of_fit_ref 1.109
_refine_ls_hydrogen_treatment mixed
_refine_ls_matrix_type full
_refine_ls_number_parameters 352
_refine_ls_number_reflns 5794
_refine_ls_number_restraints 27
_refine_ls_restrained_S_all 1.160
_refine_ls_R_factor_all 0.0557
_refine_ls_R_factor_gt 0.0429
_refine_ls_shift/su_max 0.001
_refine_ls_shift/su_mean 0.000
_refine_ls_structure_factor_coef Fsqd
_refine_ls_weighting_details 'calc w=1/[\s^2^(Fo^2^)+(0.0566P)^2^+1.0784P] where P=(Fo^2^+2Fc^2^)/3'
_refine_ls_weighting_scheme calc
_refine_ls_wR_factor_gt 0.1164
_refine_ls_wR_factor_ref 0.1245
_reflns_number_gt 4606
_reflns_number_total 5794
_reflns_threshold_expression >2sigma(I)
_cod_data_source_file c5dt00785b2.cif
_cod_data_source_block 1
_cod_depositor_comments
;
The following automatic conversions were performed:

'_symmetry_cell_setting' value 'Monoclinic' changed to 'monoclinic'
according to
/usr/data/users/saulius/crontab/automatic-downloads/rss-feeds/RSC/lib/dictionaries/cif_core.dic
dictionary named 'cif_core.dic' version 2.4.2 from 2011-04-26.

Automatic conversion script
Id: cif_fix_values 3271 2015-04-21 07:52:19Z andrius 

 Adding full bibliography for 7035154--7035155.cif.
;
_cod_original_sg_symbol_H-M P2(1)/n
_cod_database_code 7035155

loop_
_symmetry_equiv_pos_as_xyz
'x, y, z'
'-x+1/2, y+1/2, -z+1/2'
'-x, -y, -z'
'x-1/2, -y-1/2, z-1/2'

loop_
_atom_site_label
_atom_site_type_symbol
_atom_site_fract_x
_atom_site_fract_y
_atom_site_fract_z
_atom_site_U_iso_or_equiv
_atom_site_adp_type
_atom_site_occupancy
_atom_site_symmetry_multiplicity
_atom_site_calc_flag
_atom_site_refinement_flags
Co1 Co 0.99054(3) 0.53932(3) 0.165268(17) 0.04897(12) Uani 1 1 d U
N2 N 1.05988(17) 0.70707(18) 0.13491(10) 0.0506(5) Uani 1 1 d .
O5 O 1.16254(17) 0.45479(18) 0.16674(11) 0.0660(5) Uani 1 1 d U
N4 N 1.00635(18) 0.60309(16) 0.28740(11) 0.0486(4) Uani 1 1 d U
C12 C 1.1613(2) 0.9201(2) 0.09436(14) 0.0511(6) Uani 1 1 d .
O4 O 1.02725(19) 0.43623(18) 0.07971(10) 0.0665(5) Uani 1 1 d U
N5 N 1.1264(2) 0.4071(2) 0.10956(12) 0.0590(6) Uani 1 1 d .
C13 C 1.1015(2) 0.8345(2) 0.04720(13) 0.0487(5) Uani 1 1 d .
N1 N 0.82389(18) 0.5886(2) 0.10623(11) 0.0539(5) Uani 1 1 d .
N3 N 0.94256(17) 0.36060(19) 0.19684(11) 0.0531(5) Uani 1 1 d .
C3 C 0.8817(2) 0.1242(2) 0.23499(13) 0.0504(5) Uani 1 1 d .
O1 O 0.9293(2) 0.6231(2) 0.24691(11) 0.0811(6) Uani 1 1 d U
C20 C 0.6578(2) 0.7229(3) 0.08723(14) 0.0592(6) Uani 1 1 d .
C5 C 0.8333(2) 0.3145(2) 0.17672(14) 0.0564(6) Uani 1 1 d .
H5 H 0.7781 0.3636 0.1493 0.068 Uiso 1 1 calc R
C14 C 1.0527(2) 0.7304(2) 0.07135(13) 0.0514(6) Uani 1 1 d .
H14 H 1.0128 0.6743 0.0403 0.062 Uiso 1 1 calc R
C1 C 1.0187(2) 0.2884(2) 0.23527(14) 0.0564(6) Uani 1 1 d .
H1 H 1.0935 0.3185 0.2495 0.068 Uiso 1 1 calc R
C17 C 1.1963(3) 1.0458(3) 0.00504(18) 0.0732(8) Uani 1 1 d .
H17 H 1.2270 1.1168 -0.0098 0.088 Uiso 1 1 calc R
C9 C 1.0793(2) 0.0949(3) 0.29638(15) 0.0660(7) Uani 1 1 d .
H9 H 1.1544 0.1242 0.3106 0.079 Uiso 1 1 calc R
C11 C 1.1685(2) 0.8934(2) 0.16204(14) 0.0597(6) Uani 1 1 d .
H11 H 1.2077 0.9471 0.1947 0.072 Uiso 1 1 calc R
C7 C 0.9398(3) -0.0642(3) 0.29476(16) 0.0686(8) Uani 1 1 d .
H7 H 0.9219 -0.1425 0.3083 0.082 Uiso 1 1 calc R
C2 C 0.9955(2) 0.1695(2) 0.25641(13) 0.0505(5) Uani 1 1 d .
O2 O 1.0989(2) 0.5635(3) 0.27782(15) 0.0959(8) Uani 1 1 d U
C15 C 1.0913(3) 0.8572(3) -0.02108(14) 0.0626(7) Uani 1 1 d .
H15 H 1.0523 0.8012 -0.0525 0.075 Uiso 1 1 calc R
C19 C 0.7663(2) 0.6815(2) 0.12398(13) 0.0572(6) Uani 1 1 d .
H19 H 0.7989 0.7229 0.1633 0.069 Uiso 1 1 calc R
C10 C 1.1188(2) 0.7903(3) 0.17988(14) 0.0595(6) Uani 1 1 d .
H10 H 1.1250 0.7750 0.2251 0.071 Uiso 1 1 calc R
C4 C 0.8008(2) 0.2022(2) 0.19421(14) 0.0574(6) Uani 1 1 d .
H4 H 0.7249 0.1762 0.1793 0.069 Uiso 1 1 calc R
C22 C 0.6721(3) 0.5611(3) 0.00981(15) 0.0752(9) Uani 1 1 d .
H22 H 0.6420 0.5168 -0.0289 0.090 Uiso 1 1 calc R
C16 C 1.1381(3) 0.9609(3) -0.04141(17) 0.0736(8) Uani 1 1 d .
H16 H 1.1312 0.9753 -0.0867 0.088 Uiso 1 1 calc R
C6 C 0.8557(3) 0.0056(3) 0.25574(16) 0.0638(7) Uani 1 1 d .
H6 H 0.7810 -0.0252 0.2428 0.077 Uiso 1 1 calc R
C18 C 1.2091(2) 1.0268(3) 0.07140(17) 0.0651(7) Uani 1 1 d .
H18 H 1.2492 1.0838 0.1018 0.078 Uiso 1 1 calc R
C8 C 1.0520(3) -0.0200(3) 0.31463(16) 0.0687(8) Uani 1 1 d .
H8 H 1.1087 -0.0694 0.3406 0.082 Uiso 1 1 calc R
O3 O 1.0087(3) 0.6369(3) 0.34922(12) 0.1148(10) Uani 1 1 d U
C23 C 0.7759(3) 0.5283(3) 0.04863(15) 0.0648(7) Uani 1 1 d .
H23 H 0.8156 0.4622 0.0353 0.078 Uiso 1 1 calc R
O6 O 1.1859(2) 0.3342(2) 0.08636(15) 0.0980(8) Uani 1 1 d .
C21 C 0.6099(2) 0.6609(3) 0.02765(15) 0.0664(7) Uani 1 1 d .
C27 C 0.5993(3) 0.8239(3) 0.10736(18) 0.0796(9) Uani 1 1 d .
H27 H 0.6309 0.8647 0.1470 0.096 Uiso 1 1 calc R
C26 C 0.4977(3) 0.8620(4) 0.0695(2) 0.0977(12) Uani 1 1 d .
H26 H 0.4596 0.9292 0.0829 0.117 Uiso 1 1 calc R
C24 C 0.5028(3) 0.7035(4) -0.01068(19) 0.0928(11) Uani 1 1 d .
H24 H 0.4692 0.6638 -0.0504 0.111 Uiso 1 1 calc R
C25 C 0.4495(3) 0.8006(5) 0.0099(2) 0.1068(14) Uani 1 1 d .
H25 H 0.3793 0.8275 -0.0159 0.128 Uiso 1 1 calc R

loop_
_atom_site_aniso_label
_atom_site_aniso_U_11
_atom_site_aniso_U_22
_atom_site_aniso_U_33
_atom_site_aniso_U_23
_atom_site_aniso_U_13
_atom_site_aniso_U_12
Co1 0.0476(2) 0.04237(19) 0.0571(2) 0.00129(14) 0.01184(14) -0.00319(13)
N2 0.0510(11) 0.0439(10) 0.0570(12) -0.0005(9) 0.0120(9) -0.0068(9)
O5 0.0523(9) 0.0663(12) 0.0800(13) -0.0082(10) 0.0159(9) -0.0060(8)
N4 0.0573(10) 0.0323(9) 0.0598(9) 0.0147(8) 0.0208(8) 0.0105(8)
C12 0.0412(12) 0.0410(11) 0.0699(16) 0.0014(11) 0.0095(11) -0.0004(10)
O4 0.0726(13) 0.0577(11) 0.0681(12) -0.0043(9) 0.0128(10) -0.0043(10)
N5 0.0638(14) 0.0473(12) 0.0735(15) -0.0076(11) 0.0315(12) -0.0101(11)
C13 0.0438(12) 0.0414(12) 0.0609(14) 0.0017(10) 0.0117(10) 0.0021(9)
N1 0.0536(11) 0.0515(11) 0.0543(12) 0.0058(9) 0.0069(9) -0.0052(10)
N3 0.0476(11) 0.0486(11) 0.0640(13) 0.0073(10) 0.0144(9) -0.0017(9)
C3 0.0517(13) 0.0458(12) 0.0564(14) -0.0003(10) 0.0175(11) -0.0007(10)
O1 0.0839(14) 0.0886(15) 0.0672(11) -0.0081(11) 0.0089(8) 0.0195(12)
C20 0.0544(14) 0.0585(15) 0.0620(16) 0.0164(12) 0.0070(12) -0.0033(12)
C5 0.0473(13) 0.0549(14) 0.0673(16) 0.0109(12) 0.0131(11) 0.0043(11)
C14 0.0526(13) 0.0427(12) 0.0575(14) -0.0049(10) 0.0094(11) -0.0049(10)
C1 0.0457(13) 0.0542(14) 0.0674(16) 0.0090(12) 0.0087(11) -0.0044(11)
C17 0.0703(19) 0.0574(17) 0.095(2) 0.0213(16) 0.0247(17) -0.0071(14)
C9 0.0536(15) 0.0639(17) 0.0779(19) 0.0145(14) 0.0090(13) 0.0008(13)
C11 0.0601(15) 0.0521(14) 0.0642(16) -0.0068(12) 0.0078(12) -0.0132(12)
C7 0.078(2) 0.0453(14) 0.083(2) 0.0108(13) 0.0211(16) 0.0011(13)
C2 0.0486(13) 0.0476(13) 0.0569(14) 0.0030(11) 0.0148(11) 0.0007(10)
O2 0.0657(12) 0.1021(18) 0.120(2) -0.0169(15) 0.0196(13) 0.0188(12)
C15 0.0710(17) 0.0562(15) 0.0610(16) 0.0010(12) 0.0154(13) -0.0022(13)
C19 0.0576(14) 0.0533(14) 0.0571(15) 0.0057(12) 0.0046(12) -0.0028(12)
C10 0.0658(16) 0.0568(15) 0.0546(14) -0.0026(12) 0.0102(12) -0.0103(13)
C4 0.0448(13) 0.0554(14) 0.0704(16) 0.0057(12) 0.0093(11) -0.0042(11)
C22 0.0721(19) 0.090(2) 0.0563(16) -0.0023(15) -0.0008(14) -0.0142(17)
C16 0.085(2) 0.0695(19) 0.0705(19) 0.0169(15) 0.0263(16) 0.0013(16)
C6 0.0618(16) 0.0495(14) 0.0806(19) 0.0036(13) 0.0169(14) -0.0075(12)
C18 0.0562(15) 0.0494(15) 0.088(2) 0.0046(13) 0.0116(14) -0.0104(12)
C8 0.0678(18) 0.0588(17) 0.079(2) 0.0183(14) 0.0162(15) 0.0139(14)
O3 0.155(3) 0.122(2) 0.0639(11) -0.0012(14) 0.0177(14) 0.0441(19)
C23 0.0647(17) 0.0674(18) 0.0609(16) -0.0041(13) 0.0107(13) -0.0073(14)
O6 0.1063(19) 0.0793(15) 0.124(2) -0.0190(15) 0.0596(17) 0.0095(14)
C21 0.0579(15) 0.0755(19) 0.0616(16) 0.0168(14) 0.0043(13) -0.0084(14)
C27 0.0699(19) 0.076(2) 0.087(2) 0.0063(17) 0.0053(16) 0.0112(16)
C26 0.074(2) 0.099(3) 0.112(3) 0.014(2) 0.004(2) 0.026(2)
C24 0.073(2) 0.112(3) 0.081(2) 0.015(2) -0.0096(18) 0.001(2)
C25 0.069(2) 0.121(3) 0.116(3) 0.026(3) -0.011(2) 0.020(2)

loop_
_atom_type_symbol
_atom_type_description
_atom_type_scat_dispersion_real
_atom_type_scat_dispersion_imag
_atom_type_scat_source
C C 0.0033 0.0016 'International Tables Vol C Tables 4.2.6.8 and 6.1.1.4'
H H 0.0000 0.0000 'International Tables Vol C Tables 4.2.6.8 and 6.1.1.4'
N N 0.0061 0.0033 'International Tables Vol C Tables 4.2.6.8 and 6.1.1.4'
O O 0.0106 0.0060 'International Tables Vol C Tables 4.2.6.8 and 6.1.1.4'
Co Co 0.3494 0.9721 'International Tables Vol C Tables 4.2.6.8 and 6.1.1.4'

loop_
_geom_angle_atom_site_label_1
_geom_angle_atom_site_label_2
_geom_angle_atom_site_label_3
_geom_angle
N2 Co1 N1 89.49(8)
N2 Co1 N3 172.64(8)
N1 Co1 N3 96.92(8)
N2 Co1 O1 95.05(9)
N1 Co1 O1 84.74(9)
N3 Co1 O1 89.16(9)
N2 Co1 O4 92.24(8)
N1 Co1 O4 89.72(8)
N3 Co1 O4 84.20(8)
O1 Co1 O4 170.79(9)
N2 Co1 O5 86.60(8)
N1 Co1 O5 146.70(9)
N3 Co1 O5 86.05(8)
O1 Co1 O5 128.54(8)
O4 Co1 O5 57.46(8)
N2 Co1 O2 91.69(9)
N1 Co1 O2 138.45(8)
N3 Co1 O2 85.92(9)
O1 Co1 O2 53.78(8)
O4 Co1 O2 131.69(8)
O5 Co1 O2 74.77(8)
C14 N2 C10 117.2(2)
C14 N2 Co1 120.49(16)
C10 N2 Co1 122.22(17)
N5 O5 Co1 91.89(15)
O1 N4 O2 124.2(3)
O1 N4 O3 120.4(2)
O2 N4 O3 114.8(3)
C11 C12 C13 117.2(2)
C11 C12 C18 123.9(3)
C13 C12 C18 118.9(3)
N5 O4 Co1 93.89(15)
O6 N5 O4 122.5(3)
O6 N5 O5 121.1(3)
O4 N5 O5 116.3(2)
C15 C13 C14 122.8(2)
C15 C13 C12 119.4(2)
C14 C13 C12 117.8(2)
C19 N1 C23 117.7(2)
C19 N1 Co1 120.36(18)
C23 N1 Co1 121.93(19)
C1 N3 C5 116.5(2)
C1 N3 Co1 121.28(17)
C5 N3 Co1 122.19(17)
C6 C3 C2 118.7(2)
C6 C3 C4 124.0(2)
C2 C3 C4 117.3(2)
N4 O1 Co1 97.80(18)
C21 C20 C27 119.8(3)
C21 C20 C19 117.5(3)
C27 C20 C19 122.7(3)
C4 C5 N3 123.8(2)
N2 C14 C13 124.3(2)
N3 C1 C2 124.9(2)
C18 C17 C16 121.2(3)
C8 C9 C2 120.5(3)
C10 C11 C12 120.2(2)
C6 C7 C8 120.9(3)
C9 C2 C1 123.2(2)
C9 C2 C3 119.4(2)
C1 C2 C3 117.4(2)
N4 O2 Co1 83.37(17)
C16 C15 C13 120.1(3)
N1 C19 C20 124.3(3)
C11 C10 N2 123.3(3)
C5 C4 C3 120.1(2)
C23 C22 C21 120.6(3)
C15 C16 C17 120.5(3)
C7 C6 C3 120.1(3)
C17 C18 C12 119.8(3)
C9 C8 C7 120.4(3)
N1 C23 C22 122.5(3)
C20 C21 C22 117.4(3)
C20 C21 C24 118.2(3)
C22 C21 C24 124.4(3)
C26 C27 C20 120.4(4)
C27 C26 C25 120.1(4)
C25 C24 C21 120.5(4)
C24 C25 C26 121.1(3)

loop_
_geom_bond_atom_site_label_1
_geom_bond_atom_site_label_2
_geom_bond_distance
Co1 N2 2.141(2)
Co1 N1 2.148(2)
Co1 N3 2.154(2)
Co1 O1 2.169(2)
Co1 O4 2.205(2)
Co1 O5 2.232(2)
Co1 O2 2.400(3)
N2 C14 1.314(3)
N2 C10 1.366(3)
O5 N5 1.268(3)
N4 O1 1.114(3)
N4 O2 1.235(3)
N4 O3 1.316(3)
C12 C11 1.404(4)
C12 C13 1.412(3)
C12 C18 1.412(4)
O4 N5 1.243(3)
N5 O6 1.222(3)
C13 C15 1.403(4)
C13 C14 1.406(3)
N1 C19 1.311(3)
N1 C23 1.361(4)
N3 C1 1.317(3)
N3 C5 1.366(3)
C3 C6 1.407(4)
C3 C2 1.413(3)
C3 C4 1.407(4)
C20 C21 1.401(4)
C20 C27 1.404(4)
C20 C19 1.415(4)
C5 C4 1.347(4)
C1 C2 1.404(3)
C17 C18 1.354(5)
C17 C16 1.393(5)
C9 C8 1.358(4)
C9 C2 1.398(4)
C11 C10 1.350(4)
C7 C6 1.363(4)
C7 C8 1.389(4)
C15 C16 1.357(4)
C22 C23 1.359(4)
C22 C21 1.402(5)
C21 C24 1.416(4)
C27 C26 1.348(5)
C26 C25 1.399(6)
C24 C25 1.342(6)
